data_2204225
loop_
_publ_author_name
'Liu, Sheng-Gui'
'You, Xiao-Zeng'
'Li, Yi-Zhi'
'Zuo, Jing-Lin'

_publ_section_title
;
 <i>N,N</i>'-Bis[2-(methylsulfanyl)phenyl]pyridine-2,6-dicarboxamide
;
_journal_issue 9
_journal_name_full 'Acta Crystallographica Section E'
_journal_page_first o1527
_journal_page_last o1529
_journal_paper_doi 10.1107/S1600536804018409
_journal_volume 60
_journal_year 2004
_chemical_formula_iupac 'C21 H19 N3 O2 S2'
_chemical_formula_moiety 'C21 H19 N3 O2 S2'
_chemical_formula_sum 'C21 H19 N3 O2 S2'
_chemical_formula_weight 409.51
_chemical_name_systematic
;
N,N'-Bis[2-(methylsulfanyl)phenyl]pyridine-2,6-dicarboxamide
;
_space_group_IT_number 14
_symmetry_cell_setting monoclinic
_symmetry_space_group_name_Hall '-P 2yn'
_symmetry_space_group_name_H-M 'P 1 21/n 1'
_atom_sites_solution_hydrogens geom
_atom_sites_solution_primary direct
_atom_sites_solution_secondary difmap
_cell_angle_alpha 90.00
_cell_angle_beta 105.87(3)
_cell_angle_gamma 90.00
_cell_formula_units_Z 4
_cell_length_a 8.8370(18)
_cell_length_b 15.488(3)
_cell_length_c 15.155(3)
_cell_measurement_reflns_used 3904
_cell_measurement_temperature 293(2)
_cell_measurement_theta_max 2.55
_cell_measurement_theta_min 1.32
_cell_volume 1995.2(7)
_computing_cell_refinement XSCANS
_computing_data_collection 'XSCANS (Bruker, 2000)'
_computing_data_reduction 'SHELXTL (Bruker, 2000)'
_computing_molecular_graphics SHELXTL
_computing_publication_material SHELXTL
_computing_structure_refinement SHELXTL
_computing_structure_solution SHELXTL
_diffrn_ambient_temperature 293(2)
_diffrn_measured_fraction_theta_full 0.999
_diffrn_measured_fraction_theta_max 0.999
_diffrn_measurement_device 'Siemens P4'
_diffrn_measurement_method 2\q/\w
_diffrn_radiation_monochromator graphite
_diffrn_radiation_source 'fine-focus sealed tube'
_diffrn_radiation_type MoK\a
_diffrn_radiation_wavelength 0.71073
_diffrn_reflns_av_R_equivalents 0.0622
_diffrn_reflns_av_sigmaI/netI 0.0626
_diffrn_reflns_limit_h_max 10
_diffrn_reflns_limit_h_min 0
_diffrn_reflns_limit_k_max 18
_diffrn_reflns_limit_k_min 0
_diffrn_reflns_limit_l_max 17
_diffrn_reflns_limit_l_min -17
_diffrn_reflns_number 3742
_diffrn_reflns_theta_full 25.00
_diffrn_reflns_theta_max 25.00
_diffrn_reflns_theta_min 1.92
_diffrn_standards_decay_% 0.01
_diffrn_standards_interval_count 97
_diffrn_standards_number 3
_exptl_absorpt_coefficient_mu 0.289
_exptl_absorpt_correction_T_max 0.94
_exptl_absorpt_correction_T_min 0.93
_exptl_absorpt_correction_type psi-scan
_exptl_absorpt_process_details '(XPREP; Bruker, 2000)'
_exptl_crystal_colour white
_exptl_crystal_density_diffrn 1.363
_exptl_crystal_density_method 'not measured'
_exptl_crystal_description prism
_exptl_crystal_F_000 856
_exptl_crystal_size_max 0.35
_exptl_crystal_size_mid 0.22
_exptl_crystal_size_min 0.21
_refine_diff_density_max 0.654
_refine_diff_density_min -0.373
_refine_ls_extinction_method none
_refine_ls_goodness_of_fit_ref 1.074
_refine_ls_hydrogen_treatment constr
_refine_ls_matrix_type full
_refine_ls_number_parameters 255
_refine_ls_number_reflns 3499
_refine_ls_number_restraints 0
_refine_ls_restrained_S_all 1.074
_refine_ls_R_factor_all 0.0741
_refine_ls_R_factor_gt 0.0468
_refine_ls_shift/su_max 0.003
_refine_ls_shift/su_mean 0.000
_refine_ls_structure_factor_coef Fsqd
_refine_ls_weighting_details 'calc w = 1/[\s^2^(Fo^2^)+(0.04P)^2^] where P = (Fo^2^+2Fc^2^)/3'
_refine_ls_weighting_scheme calc
_refine_ls_wR_factor_gt 0.0998
_refine_ls_wR_factor_ref 0.1028
_reflns_number_gt 2135
_reflns_number_total 3499
_reflns_threshold_expression I>2\s(I)
_cod_data_source_file su6122.cif
_cod_data_source_block I
_cod_depositor_comments
;
The following automatic conversions were performed:
'_symmetry_cell_setting' value 'Monoclinic' changed to 'monoclinic'
according to '/home/saulius/struct/CIF-dictionaries/cif_core.dic'
dictionary named 'cif_core.dic' version 2.4.1 from 2010-06-29.

Automatic conversion script
Id: cif_fix_enum 1527 2010-12-29 10:47:43Z saulius 

The following automatic conversions were performed:

'_symmetry_cell_setting' value 'Monoclinic' changed to 'monoclinic'
according to /home/saulius/struct/CIF-dictionaries/cif_core.dic
dictionary named 'cif_core.dic' version 2.4.1 from 2010-06-29.

Automatic conversion script
Id: cif_fix_values 1715 2011-07-08 13:25:40Z adriana 
;
_cod_original_sg_symbol_H-M 'P 21/n'
_cod_database_code 2204225
_cod_database_fobs_code 2204225

loop_
_symmetry_equiv_pos_as_xyz
'x, y, z'
'-x+1/2, y+1/2, -z+1/2'
'-x, -y, -z'
'x-1/2, -y-1/2, z-1/2'

loop_
_atom_site_label
_atom_site_fract_x
_atom_site_fract_y
_atom_site_fract_z
_atom_site_U_iso_or_equiv
_atom_site_adp_type
_atom_site_calc_flag
_atom_site_refinement_flags
_atom_site_occupancy
_atom_site_type_symbol
S1 1.05337(9) 0.21342(4) 0.61157(5) 0.0641(3) Uani d . 1 S
S2 0.59847(10) 0.18067(5) 0.57724(5) 0.0718(3) Uani d . 1 S
C19 0.4391(3) 0.17435(17) 0.47455(19) 0.0583(8) Uani d . 1 C
N1 0.9838(3) 0.38965(13) 0.65753(14) 0.0538(6) Uani d . 1 N
H1 0.9106 0.3565 0.6262 0.065 Uiso calc R 1 H
N2 0.7382(3) 0.43443(13) 0.51209(15) 0.0495(6) Uani d . 1 N
N3 0.5225(3) 0.31273(14) 0.43400(15) 0.0565(6) Uani d . 1 N
H3 0.6012 0.3080 0.4819 0.068 Uiso calc R 1 H
O1 1.0619(2) 0.52912(11) 0.67501(12) 0.0578(5) Uani d . 1 O
O2 0.4087(2) 0.40713(12) 0.32000(13) 0.0618(5) Uani d . 1 O
C1 1.1470(3) 0.26533(17) 0.71643(18) 0.0538(7) Uani d . 1 C
C2 1.2614(3) 0.22392(18) 0.78626(19) 0.0620(8) Uani d . 1 C
H2 1.2886 0.1667 0.7800 0.074 Uiso calc R 1 H
C3 1.3326(4) 0.27010(19) 0.8645(2) 0.0664(9) Uani d . 1 C
H3A 1.4101 0.2439 0.9109 0.080 Uiso calc R 1 H
C4 1.2907(4) 0.35470(18) 0.8752(2) 0.0675(9) Uani d . 1 C
H4 1.3400 0.3847 0.9285 0.081 Uiso calc R 1 H
C5 1.1776(3) 0.39443(18) 0.80796(19) 0.0604(8) Uani d . 1 C
H5 1.1498 0.4513 0.8158 0.073 Uiso calc R 1 H
C6 1.1024(3) 0.34983(17) 0.72664(18) 0.0527(7) Uani d . 1 C
C7 0.9721(3) 0.47365(17) 0.63493(19) 0.0539(7) Uani d . 1 C
C8 0.8374(3) 0.49672(17) 0.55350(19) 0.0530(7) Uani d . 1 C
C9 0.8258(3) 0.58194(18) 0.52240(19) 0.0584(8) Uani d . 1 C
H9 0.8960 0.6239 0.5532 0.070 Uiso calc R 1 H
C10 0.7096(3) 0.60193(18) 0.4461(2) 0.0606(8) Uani d . 1 C
H10 0.7001 0.6580 0.4234 0.073 Uiso calc R 1 H
C11 0.6054(3) 0.53906(17) 0.4022(2) 0.0585(8) Uani d . 1 C
H11 0.5242 0.5522 0.3504 0.070 Uiso calc R 1 H
C12 0.6248(3) 0.45622(17) 0.4370(2) 0.0549(7) Uani d . 1 C
C13 0.5079(3) 0.38950(18) 0.39029(19) 0.0546(7) Uani d . 1 C
C14 0.4253(3) 0.23941(18) 0.41121(19) 0.0569(8) Uani d . 1 C
C15 0.3206(3) 0.23240(18) 0.3253(2) 0.0660(9) Uani d . 1 C
H15 0.3133 0.2763 0.2824 0.079 Uiso calc R 1 H
C16 0.2254(4) 0.15906(18) 0.3029(2) 0.0722(9) Uani d . 1 C
H16 0.1540 0.1533 0.2454 0.087 Uiso calc R 1 H
C17 0.2404(4) 0.09599(19) 0.3681(2) 0.0715(9) Uani d . 1 C
H17 0.1771 0.0472 0.3540 0.086 Uiso calc R 1 H
C18 0.3454(3) 0.10195(18) 0.4536(2) 0.0652(8) Uani d . 1 C
H18 0.3530 0.0580 0.4965 0.078 Uiso calc R 1 H
C20 1.0713(3) 0.10119(17) 0.6377(2) 0.0727(9) Uani d . 1 C
H20A 1.1774 0.0829 0.6437 0.109 Uiso calc R 1 H
H20B 1.0008 0.0692 0.5893 0.109 Uiso calc R 1 H
H20C 1.0453 0.0909 0.6943 0.109 Uiso calc R 1 H
C21 0.5491(4) 0.11973(18) 0.65366(19) 0.0720(9) Uani d . 1 C
H21A 0.4469 0.1364 0.6583 0.108 Uiso calc R 1 H
H21B 0.6247 0.1268 0.7122 0.108 Uiso calc R 1 H
H21C 0.5467 0.0604 0.6352 0.108 Uiso calc R 1 H

loop_
_atom_site_aniso_label
_atom_site_aniso_U_11
_atom_site_aniso_U_22
_atom_site_aniso_U_33
_atom_site_aniso_U_12
_atom_site_aniso_U_13
_atom_site_aniso_U_23
S1 0.0804(6) 0.0409(4) 0.0586(5) 0.0009(4) -0.0020(4) -0.0002(3)
S2 0.0798(6) 0.0634(5) 0.0629(5) -0.0259(4) 0.0040(4) 0.0070(4)
C19 0.0638(19) 0.0502(16) 0.0563(17) -0.0141(15) 0.0085(15) -0.0018(15)
N1 0.0586(15) 0.0453(13) 0.0531(14) -0.0031(11) 0.0079(12) -0.0016(11)
N2 0.0524(14) 0.0477(13) 0.0489(13) 0.0018(11) 0.0146(12) 0.0043(11)
N3 0.0618(15) 0.0536(14) 0.0485(13) -0.0020(12) 0.0059(12) -0.0014(12)
O1 0.0665(13) 0.0432(10) 0.0566(12) -0.0068(10) 0.0049(10) -0.0055(9)
O2 0.0635(13) 0.0609(12) 0.0563(12) 0.0040(10) 0.0081(11) 0.0082(10)
C1 0.0575(18) 0.0505(17) 0.0476(17) -0.0034(14) 0.0045(14) 0.0012(13)
C2 0.065(2) 0.0556(17) 0.0572(19) 0.0054(15) 0.0038(16) 0.0025(15)
C3 0.070(2) 0.065(2) 0.0531(19) 0.0045(16) -0.0007(16) 0.0027(16)
C4 0.072(2) 0.063(2) 0.0572(19) -0.0038(17) -0.0007(17) -0.0043(16)
C5 0.0625(19) 0.0534(17) 0.0577(18) 0.0006(15) 0.0034(16) -0.0059(15)
C6 0.0560(18) 0.0505(16) 0.0467(16) -0.0039(14) 0.0059(14) -0.0016(13)
C7 0.0579(18) 0.0462(16) 0.0567(18) -0.0013(15) 0.0143(15) -0.0034(15)
C8 0.0570(18) 0.0492(16) 0.0535(18) 0.0041(14) 0.0161(15) 0.0026(14)
C9 0.063(2) 0.0503(17) 0.0629(19) 0.0048(15) 0.0188(17) 0.0007(14)
C10 0.067(2) 0.0516(17) 0.065(2) 0.0117(16) 0.0209(17) 0.0125(16)
C11 0.0603(19) 0.0550(18) 0.0615(19) 0.0116(16) 0.0187(16) 0.0133(15)
C12 0.0611(19) 0.0504(17) 0.0557(18) 0.0032(15) 0.0203(16) 0.0059(14)
C13 0.0569(19) 0.0539(17) 0.0529(18) 0.0050(15) 0.0149(16) 0.0063(15)
C14 0.0608(19) 0.0528(18) 0.0542(18) -0.0105(15) 0.0111(15) -0.0039(14)
C15 0.074(2) 0.0557(18) 0.0579(19) -0.0148(16) 0.0005(17) -0.0057(15)
C16 0.076(2) 0.063(2) 0.066(2) -0.0233(17) -0.0010(17) -0.0054(17)
C17 0.074(2) 0.0576(19) 0.071(2) -0.0291(17) 0.0001(18) -0.0043(17)
C18 0.075(2) 0.0550(18) 0.0610(19) -0.0213(16) 0.0105(17) -0.0014(15)
C20 0.074(2) 0.0537(18) 0.080(2) -0.0178(16) 0.0039(18) 0.0134(16)
C21 0.080(2) 0.066(2) 0.065(2) -0.0231(17) 0.0108(17) -0.0001(16)

loop_
_atom_type_symbol
_atom_type_description
_atom_type_scat_dispersion_real
_atom_type_scat_dispersion_imag
_atom_type_scat_source
C C 0.0033 0.0016 'International Tables Vol C Tables 4.2.6.8 and 6.1.1.4'
H H 0.0000 0.0000 'International Tables Vol C Tables 4.2.6.8 and 6.1.1.4'
N N 0.0061 0.0033 'International Tables Vol C Tables 4.2.6.8 and 6.1.1.4'
O O 0.0106 0.0060 'International Tables Vol C Tables 4.2.6.8 and 6.1.1.4'
S S 0.1246 0.1234 'International Tables Vol C Tables 4.2.6.8 and 6.1.1.4'

loop_
_geom_angle_atom_site_label_1
_geom_angle_atom_site_label_2
_geom_angle_atom_site_label_3
_geom_angle
_geom_angle_publ_flag
C1 S1 C20 104.59(13) y
C21 S2 C19 106.47(14) y
C14 C19 C18 120.2(3) ?
C14 C19 S2 117.7(2) ?
C18 C19 S2 121.6(2) ?
C7 N1 C6 127.2(2) ?
C7 N1 H1 116.4 ?
C6 N1 H1 116.4 ?
C12 N2 C8 117.3(2) ?
C13 N3 C14 128.3(2) ?
C13 N3 H3 115.9 ?
C14 N3 H3 115.9 ?
C6 C1 C2 121.0(2) ?
C6 C1 S1 116.8(2) ?
C2 C1 S1 122.2(2) ?
C3 C2 C1 118.4(3) ?
C3 C2 H2 120.8 ?
C1 C2 H2 120.8 ?
C2 C3 C4 121.2(3) ?
C2 C3 H3A 119.4 ?
C4 C3 H3A 119.4 ?
C5 C4 C3 120.4(3) ?
C5 C4 H4 119.8 ?
C3 C4 H4 119.8 ?
C4 C5 C6 120.4(3) ?
C4 C5 H5 119.8 ?
C6 C5 H5 119.8 ?
C1 C6 N1 120.5(2) ?
C1 C6 C5 118.6(2) ?
N1 C6 C5 120.9(2) ?
O1 C7 N1 124.4(3) ?
O1 C7 C8 120.3(2) ?
N1 C7 C8 115.3(2) ?
N2 C8 C9 123.0(3) ?
N2 C8 C7 118.9(2) ?
C9 C8 C7 118.0(3) ?
C10 C9 C8 118.2(3) ?
C10 C9 H9 120.9 ?
C8 C9 H9 120.9 ?
C9 C10 C11 120.0(3) ?
C9 C10 H10 120.0 ?
C11 C10 H10 120.0 ?
C10 C11 C12 118.4(3) ?
C10 C11 H11 120.8 ?
C12 C11 H11 120.8 ?
N2 C12 C11 123.0(3) ?
N2 C12 C13 119.2(2) ?
C11 C12 C13 117.7(3) ?
O2 C13 N3 125.4(3) ?
O2 C13 C12 120.0(3) ?
N3 C13 C12 114.6(2) ?
C19 C14 C15 120.7(3) ?
C19 C14 N3 119.2(2) ?
C15 C14 N3 120.1(3) ?
C14 C15 C16 119.8(3) ?
C14 C15 H15 120.1 ?
C16 C15 H15 120.1 ?
C17 C16 C15 118.1(3) ?
C17 C16 H16 121.0 ?
C15 C16 H16 121.0 ?
C16 C17 C18 122.6(3) ?
C16 C17 H17 118.7 ?
C18 C17 H17 118.7 ?
C17 C18 C19 118.7(3) ?
C17 C18 H18 120.7 ?
C19 C18 H18 120.7 ?
S1 C20 H20A 109.5 ?
S1 C20 H20B 109.5 ?
H20A C20 H20B 109.5 ?
S1 C20 H20C 109.5 ?
H20A C20 H20C 109.5 ?
H20B C20 H20C 109.5 ?
S2 C21 H21A 109.5 ?
S2 C21 H21B 109.5 ?
H21A C21 H21B 109.5 ?
S2 C21 H21C 109.5 ?
H21A C21 H21C 109.5 ?
H21B C21 H21C 109.5 ?

loop_
_geom_bond_atom_site_label_1
_geom_bond_atom_site_label_2
_geom_bond_distance
_geom_bond_publ_flag
S1 C1 1.771(3) y
S1 C20 1.780(3) y
S2 C21 1.643(3) y
S2 C19 1.793(3) y
C19 C14 1.374(4) ?
C19 C18 1.378(3) ?
N1 C7 1.342(3) y
N1 C6 1.405(3) ?
N1 H1 0.8600 ?
N2 C12 1.338(3) ?
N2 C8 1.339(3) ?
N3 C13 1.350(3) y
N3 C14 1.409(3) ?
N3 H3 0.8600 ?
O1 C7 1.213(3) ?
O2 C13 1.211(3) ?
C1 C6 1.388(3) ?
C1 C2 1.403(4) ?
C2 C3 1.380(4) ?
C2 H2 0.9300 ?
C3 C4 1.383(4) ?
C3 H3A 0.9300 ?
C4 C5 1.363(4) ?
C4 H4 0.9300 ?
C5 C6 1.411(3) ?
C5 H5 0.9300 ?
C7 C8 1.505(4) ?
C8 C9 1.396(4) ?
C9 C10 1.356(4) ?
C9 H9 0.9300 ?
C10 C11 1.380(4) ?
C10 H10 0.9300 ?
C11 C12 1.380(3) ?
C11 H11 0.9300 ?
C12 C13 1.495(4) ?
C14 C15 1.380(3) ?
C15 C16 1.399(3) ?
C15 H15 0.9300 ?
C16 C17 1.370(4) ?
C16 H16 0.9300 ?
C17 C18 1.375(4) ?
C17 H17 0.9300 ?
C18 H18 0.9300 ?
C20 H20A 0.9600 ?
C20 H20B 0.9600 ?
C20 H20C 0.9600 ?
C21 H21A 0.9600 ?
C21 H21B 0.9600 ?
C21 H21C 0.9600 ?

loop_
_geom_hbond_atom_site_label_D
_geom_hbond_atom_site_label_H
_geom_hbond_atom_site_label_A
_geom_hbond_site_symmetry_A
_geom_hbond_distance_DH
_geom_hbond_distance_HA
_geom_hbond_distance_DA
_geom_hbond_angle_DHA
_geom_hbond_publ_flag
N1 H1 S1 . 0.86 2.59 2.924(2) 104 yes
N1 H1 N2 . 0.86 2.31 2.726(3) 110 yes
N3 H3 S2 . 0.86 2.45 2.924(2) 115 yes
N3 H3 N2 . 0.86 2.28 2.712(3) 111 yes
C2 H2 O1 2_746 0.93 2.50 3.374(3) 156 yes
C5 H5 O1 . 0.93 2.39 2.886(3) 113 ?
C15 H15 O2 . 0.93 2.21 2.823(3) 123 ?
C20 H20C O2 4_666 0.96 2.52 3.448(3) 163 yes

loop_
_cod_related_entry_id
_cod_related_entry_database
_cod_related_entry_code
1 ChemSpider 21130494
